data_4321138
loop_
_publ_author_name
'J\"urgen Lange'
'Horst Elias'
'Helmut Paulus'
'J\"org M\"uller'
'Ulrich Weser'

_publ_contact_author
;
Horst Elias
Institut f\"ur Anorganische Chemie
Technische Universit\"at Darmstadt 
Petersenstr. 18
D-64287 Darmstadt
Germany
;
_publ_contact_author_email Elias@tu-darmstadt.de
_publ_contact_author_fax 49(6151)166040
_publ_contact_author_phone 49(6151)162425
_publ_section_title
;
 Copper(II) and Copper(I) Complexes with an Open-Chain N4 Schiff Base
 Ligand Modeling CuZn Superoxide Dismutase: Structural and Spectroscopic
 Characterization and Kinetics of Electron Transfer
;
_journal_name_full 'Inorganic Chemistry'
_journal_page_first 3342
_journal_page_last 3349
_journal_paper_doi 10.1021/ic000097q
_journal_volume 39
_journal_year 2000
_chemical_formula_sum 'C35 H43 Cl2 Cu2 N9 O9'
_chemical_formula_weight 931.76
_chemical_name_systematic
; 
 ? 
;
_space_group_IT_number 2
_symmetry_cell_setting triclinic
_symmetry_space_group_name_Hall '-P 1'
_symmetry_space_group_name_H-M 'P -1'
_atom_sites_solution_hydrogens geom
_atom_sites_solution_primary direct
_atom_sites_solution_secondary difmap
_audit_creation_method SHELXL
_cell_angle_alpha 96.520(10)
_cell_angle_beta 94.650(10)
_cell_angle_gamma 91.910(10)
_cell_formula_units_Z 2
_cell_length_a 10.354(2)
_cell_length_b 13.140(3)
_cell_length_c 15.668(3)
_cell_measurement_reflns_used 50
_cell_measurement_temperature 299(2)
_cell_measurement_theta_max 23.05
_cell_measurement_theta_min 20.50
_cell_volume 2108.9(8)
_computing_cell_refinement
;
Stoe STADI-4 diffractometer control software (Stoe & Cie, 1987)
;
_computing_data_collection
;
Stoe STADI-4 diffractometer control software (Stoe & Cie, 1987)
;
_computing_data_reduction 'Stoe-XRED (Stoe & Cie, 1996)'
_computing_molecular_graphics 'ORTEP-III (Johnson, Burnett, 1998)'
_computing_publication_material 'SHELXl-93 (Sheldrick, 1993)'
_computing_structure_refinement 'SHELXL-93 (Sheldrick, 1993)'
_computing_structure_solution 'SHELXS-86 (Sheldrick, 1990)'
_diffrn_ambient_temperature 299(2)
_diffrn_measurement_device 'Stoe STADI-4'
_diffrn_measurement_method Omega-theta-scans
_diffrn_radiation_monochromator graphite
_diffrn_radiation_source 'fine-focus sealed tube'
_diffrn_radiation_type MoK\a
_diffrn_radiation_wavelength 0.71069
_diffrn_reflns_av_R_equivalents 0.0127
_diffrn_reflns_av_sigmaI/netI 0.0144
_diffrn_reflns_limit_h_max 1
_diffrn_reflns_limit_h_min -12
_diffrn_reflns_limit_k_max 15
_diffrn_reflns_limit_k_min -15
_diffrn_reflns_limit_l_max 18
_diffrn_reflns_limit_l_min -18
_diffrn_reflns_number 8691
_diffrn_reflns_theta_max 24.98
_diffrn_reflns_theta_min 1.56
_diffrn_standards_decay_% 2.5
_diffrn_standards_interval_time 180
_diffrn_standards_number 3
_exptl_absorpt_coefficient_mu 1.196
_exptl_absorpt_correction_T_max 0.620
_exptl_absorpt_correction_T_min 0.546
_exptl_absorpt_correction_type numeric
_exptl_crystal_colour 'dark brown'
_exptl_crystal_density_diffrn 1.467
_exptl_crystal_description Prism
_exptl_crystal_F_000 960
_exptl_crystal_size_max 0.55
_exptl_crystal_size_mid 0.55
_exptl_crystal_size_min 0.51
_refine_diff_density_max 0.626
_refine_diff_density_min -0.494
_refine_diff_density_rms 0.057
_refine_ls_extinction_coef 0.0068(5)
_refine_ls_extinction_expression Fc^*^=kFc[1+0.001xFc^2^\l^3^/sin(2\q)]^-1/4^
_refine_ls_extinction_method SHELXL
_refine_ls_goodness_of_fit_all 1.081
_refine_ls_goodness_of_fit_obs 1.069
_refine_ls_matrix_type full
_refine_ls_number_parameters 513
_refine_ls_number_reflns 7395
_refine_ls_number_restraints 0
_refine_ls_restrained_S_all 1.102
_refine_ls_restrained_S_obs 1.069
_refine_ls_R_factor_all 0.0559
_refine_ls_R_factor_obs 0.0466
_refine_ls_shift/esd_max 0.001
_refine_ls_shift/esd_mean 0.000
_refine_ls_structure_factor_coef Fsqd
_refine_ls_weighting_details 'w=1/[\s^2^(Fo^2^)+(0.0732P)^2^+1.6504P] where P=(Fo^2^+2Fc^2^)/3'
_refine_ls_weighting_scheme calc
_refine_ls_wR_factor_all 0.1477
_refine_ls_wR_factor_obs 0.1319
_reflns_number_observed 6345
_reflns_number_total 7415
_reflns_observed_criterion >2sigma(I)
_cod_data_source_file ic000097q_2.cif
_cod_data_source_block 1
_cod_depositor_comments
;
The following automatic conversions were performed:

'_refine_ls_weighting_scheme' value 'calc
w=1/[\s^2^(Fo^2^)+(0.0732P)^2^+1.6504P] where P=(Fo^2^+2Fc^2^)/3' was
changed to 'calc'. New tag '_refine_ls_weighting_details' was
created. The value of the new tag was set to
'w=1/[\s^2^(Fo^2^)+(0.0732P)^2^+1.6504P] where P=(Fo^2^+2Fc^2^)/3'.

Automatic conversion script
Id: cif_fix_values 3143 2015-03-26 13:38:13Z robertas 
;
_cod_original_cell_volume 2108.9(7)
_cod_database_code 4321138

loop_
_symmetry_equiv_pos_as_xyz
'x, y, z'
'-x, -y, -z'

loop_
_atom_site_aniso_label
_atom_site_aniso_U_11
_atom_site_aniso_U_22
_atom_site_aniso_U_33
_atom_site_aniso_U_23
_atom_site_aniso_U_13
_atom_site_aniso_U_12
Cu1 0.0849(2) 0.0560(2) 0.0683(2) 0.01237(14) 0.0085(2) -0.01064(15)
Cu2 0.0669(2) 0.0593(2) 0.0599(2) -0.00677(13) 0.00973(13) 0.01206(13)
N3 0.0743(12) 0.0669(12) 0.0624(11) 0.0092(10) 0.0028(10) -0.0075(10)
C4 0.093(2) 0.090(2) 0.078(2) 0.006(2) -0.008(2) -0.017(2)
C5 0.096(2) 0.126(3) 0.066(2) 0.006(2) -0.011(2) -0.005(2)
C6 0.102(2) 0.130(3) 0.059(2) 0.025(2) 0.003(2) 0.012(2)
C7 0.088(2) 0.092(2) 0.078(2) 0.0267(15) 0.0186(14) -0.001(2)
C8 0.0710(14) 0.0694(14) 0.0597(13) 0.0105(11) 0.0089(11) 0.0026(12)
C9 0.078(2) 0.0621(13) 0.077(2) 0.0175(12) 0.0085(13) -0.0135(12)
N10 0.0735(12) 0.0580(11) 0.0613(11) 0.0059(9) 0.0022(10) -0.0082(10)
C11 0.102(2) 0.070(2) 0.072(2) 0.0086(13) -0.0094(15) -0.0273(15)
C12 0.074(2) 0.098(2) 0.0610(14) 0.0041(14) 0.0010(13) -0.0104(15)
N23 0.0538(9) 0.0526(9) 0.0545(10) -0.0004(8) 0.0071(8) 0.0051(8)
C24 0.0663(13) 0.0658(14) 0.0663(14) -0.0013(11) -0.0003(12) 0.0146(12)
C25 0.0705(15) 0.082(2) 0.0614(14) 0.0049(13) -0.0047(12) 0.0084(13)
C26 0.082(2) 0.086(2) 0.0519(13) -0.0046(12) 0.0047(12) 0.0033(14)
C27 0.0698(14) 0.0683(14) 0.0622(13) -0.0065(11) 0.0150(11) 0.0103(12)
C28 0.0505(11) 0.0533(11) 0.0549(11) 0.0033(9) 0.0106(9) 0.0015(9)
C29 0.0519(11) 0.0502(11) 0.0658(13) 0.0014(10) 0.0136(10) 0.0052(9)
N30 0.0528(9) 0.0501(9) 0.0584(10) 0.0044(8) 0.0049(8) 0.0039(8)
C31 0.0637(13) 0.0557(12) 0.0664(14) 0.0064(11) -0.0005(11) 0.0108(10)
C32 0.0600(12) 0.0562(12) 0.0629(13) 0.0047(10) 0.0046(11) 0.0114(10)
C33 0.0575(12) 0.0628(13) 0.0653(14) 0.0037(11) 0.0028(11) 0.0100(11)
C34 0.0556(12) 0.0715(15) 0.0706(15) 0.0074(12) 0.0035(11) 0.0022(11)
N35 0.0568(10) 0.0555(10) 0.0555(10) 0.0040(8) 0.0003(8) -0.0056(8)
C36 0.0655(13) 0.0543(12) 0.0652(13) 0.0099(10) 0.0029(11) -0.0115(11)
C37 0.0697(14) 0.0527(12) 0.0629(13) 0.0038(10) -0.0032(11) -0.0017(11)
C38 0.085(2) 0.0571(14) 0.099(2) 0.0093(14) -0.003(2) 0.0041(13)
C39 0.097(2) 0.067(2) 0.115(3) -0.004(2) -0.006(2) 0.021(2)
C40 0.093(2) 0.096(2) 0.095(2) -0.012(2) 0.011(2) 0.027(2)
C41 0.091(2) 0.083(2) 0.082(2) -0.002(2) 0.022(2) 0.003(2)
N42 0.0723(12) 0.0592(11) 0.0659(12) -0.0005(9) 0.0122(10) -0.0003(10)
Cl43 0.0694(3) 0.0731(4) 0.0708(3) 0.0173(3) 0.0056(3) -0.0068(3)
O44 0.107(2) 0.096(2) 0.185(3) 0.032(2) 0.025(2) 0.0251(14)
O45 0.0924(14) 0.137(2) 0.110(2) 0.0332(14) 0.0249(13) -0.0258(14)
O46 0.1006(15) 0.0869(14) 0.125(2) 0.0041(13) 0.0157(14) -0.0202(12)
O47 0.167(2) 0.158(2) 0.0837(15) 0.034(2) -0.027(2) -0.004(2)
Cl48 0.1048(5) 0.0753(4) 0.0726(4) 0.0052(3) 0.0195(4) 0.0107(4)
N53 0.116(2) 0.113(2) 0.079(2) 0.002(2) 0.009(2) 0.017(2)
O54 0.181(3) 0.166(3) 0.109(2) -0.003(2) 0.048(2) 0.040(2)
C55 0.113(3) 0.097(3) 0.083(3) -0.006(2) -0.008(3) 0.025(3)

loop_
_atom_site_label
_atom_site_type_symbol
_atom_site_fract_x
_atom_site_fract_y
_atom_site_fract_z
_atom_site_U_iso_or_equiv
_atom_site_thermal_displace_type
_atom_site_occupancy
_atom_site_calc_flag
_atom_site_refinement_flags
_atom_site_disorder_group
Cu1 Cu 0.36660(3) 0.23209(2) 0.30414(2) 0.06953(9) Uani 1 d . .
Cu2 Cu 0.13395(3) 0.23490(2) -0.04884(2) 0.06264(8) Uani 1 d . .
N3 N 0.4179(2) 0.1859(2) 0.42376(14) 0.0682(6) Uani 1 d . .
C4 C 0.5057(3) 0.2233(3) 0.4874(2) 0.0888(10) Uani 1 d . .
H4 H 0.5608(3) 0.2779(3) 0.4788(2) 0.107 Uiso 1 calc R .
C5 C 0.5181(4) 0.1842(3) 0.5660(2) 0.0978(11) Uani 1 d . .
H5 H 0.5802(4) 0.2124(3) 0.6092(2) 0.117 Uiso 1 calc R .
C6 C 0.4392(4) 0.1047(3) 0.5791(2) 0.0961(11) Uani 1 d . .
H6 H 0.4455(4) 0.0781(3) 0.6317(2) 0.115 Uiso 1 calc R .
C7 C 0.3498(3) 0.0636(3) 0.5142(2) 0.0842(9) Uani 1 d . .
H7 H 0.2952(3) 0.0083(3) 0.5220(2) 0.101 Uiso 1 calc R .
C8 C 0.3416(3) 0.1051(2) 0.4369(2) 0.0663(7) Uani 1 d . .
C9 C 0.2530(3) 0.0643(2) 0.3634(2) 0.0720(7) Uani 1 d . .
H9 H 0.1982(3) 0.0078(2) 0.3673(2) 0.086 Uiso 1 calc R .
N10 N 0.2505(2) 0.1056(2) 0.29403(13) 0.0648(6) Uani 1 d . .
C11 C 0.1637(3) 0.0608(2) 0.2199(2) 0.0826(9) Uani 1 d . .
H11A H 0.1083(3) 0.0071(2) 0.2371(2) 0.099 Uiso 1 calc R .
H11B H 0.2145(3) 0.0304(2) 0.1751(2) 0.099 Uiso 1 calc R .
C12 C 0.0822(3) 0.1409(3) 0.1858(2) 0.0788(8) Uani 1 d . .
H12A H 0.1363(3) 0.1984(3) 0.1738(2) 0.095 Uiso 1 calc R 1
H12B H 0.0225(3) 0.1655(3) 0.2273(2) 0.095 Uiso 1 calc R 1
C13 C 0.0070(4) 0.0892(3) 0.1020(2) 0.0620(9) Uiso 0.663(2) d P 1
H13A H 0.0673(4) 0.0653(3) 0.0606(2) 0.074 Uiso 0.663(2) calc PR 1
H13B H -0.0449(4) 0.0306(3) 0.1143(2) 0.074 Uiso 0.663(2) calc PR 1
C14 C -0.0797(4) 0.1669(3) 0.0652(3) 0.0627(9) Uiso 0.663(2) d P 1
H14A H -0.1338(4) 0.1345(3) 0.0154(3) 0.075 Uiso 0.663(2) calc PR 1
H14B H -0.1358(4) 0.1945(3) 0.1080(3) 0.075 Uiso 0.663(2) calc PR 1
N15 N 0.0018(3) 0.2483(2) 0.0404(2) 0.0519(7) Uiso 0.663(2) d P 1
C16 C 0.0045(3) 0.3364(3) 0.0811(2) 0.0549(8) Uiso 0.663(2) d P 1
H16 H -0.0520(3) 0.3511(3) 0.1236(2) 0.066 Uiso 0.663(2) calc PR 1
C17 C 0.0950(3) 0.4153(2) 0.0623(2) 0.0484(7) Uiso 0.663(2) d P 1
C18 C 0.1018(4) 0.5152(3) 0.1033(3) 0.0726(10) Uiso 0.663(2) d P 1
H18 H 0.0454(4) 0.5360(3) 0.1445(3) 0.087 Uiso 0.663(2) calc PR 1
C19 C 0.1966(5) 0.5837(4) 0.0803(3) 0.0820(12) Uiso 0.663(2) d P 1
H19 H 0.2013(5) 0.6507(4) 0.1072(3) 0.098 Uiso 0.663(2) calc PR 1
C20 C 0.2843(5) 0.5564(4) 0.0191(3) 0.0817(12) Uiso 0.663(2) d P 1
H20 H 0.3491(5) 0.6007(4) 0.0051(3) 0.098 Uiso 0.663(2) calc PR 1
C21 C 0.2633(4) 0.4535(3) -0.0191(3) 0.0699(10) Uiso 0.663(2) d P 1
H21 H 0.3162(4) 0.4310(3) -0.0620(3) 0.084 Uiso 0.663(2) calc PR 1
N22 N 0.1743(3) 0.3857(2) 0.0007(2) 0.0572(7) Uiso 0.663(2) d P 1
C13' C -0.0252(8) 0.1249(6) 0.1077(5) 0.065(2) Uiso 0.337(2) d P 2
H13C H 0.0110(8) 0.0823(6) 0.0616(5) 0.079 Uiso 0.337(2) calc PR 2
H13D H -0.0963(8) 0.0850(6) 0.1258(5) 0.079 Uiso 0.337(2) calc PR 2
C14' C -0.0845(8) 0.2152(7) 0.0677(5) 0.069(2) Uiso 0.337(2) d P 2
H14C H -0.1475(8) 0.1898(7) 0.0202(5) 0.083 Uiso 0.337(2) calc PR 2
H14D H -0.1291(8) 0.2565(7) 0.1105(5) 0.083 Uiso 0.337(2) calc PR 2
N15' N 0.0171(6) 0.2786(5) 0.0363(4) 0.0538(14) Uiso 0.337(2) d P 2
C16' C 0.0369(7) 0.3726(5) 0.0712(4) 0.0513(15) Uiso 0.337(2) d P 2
H16' H -0.0152(7) 0.3997(5) 0.1130(4) 0.062 Uiso 0.337(2) calc PR 2
C17' C 0.1390(7) 0.4339(5) 0.0449(4) 0.0517(15) Uiso 0.337(2) d P 2
C18' C 0.1554(10) 0.5365(8) 0.0844(7) 0.085(3) Uiso 0.337(2) d P 2
H18' H 0.1071(10) 0.5692(8) 0.1262(7) 0.102 Uiso 0.337(2) calc PR 2
C19' C 0.2549(10) 0.5757(8) 0.0485(7) 0.084(3) Uiso 0.337(2) d P 2
H19' H 0.2664(10) 0.6464(8) 0.0623(7) 0.101 Uiso 0.337(2) calc PR 2
C20' C 0.3513(12) 0.5323(9) -0.0082(7) 0.102(3) Uiso 0.337(2) d P 2
H20' H 0.4258(12) 0.5669(9) -0.0211(7) 0.122 Uiso 0.337(2) calc PR 2
C21' C 0.3141(9) 0.4325(7) -0.0391(6) 0.080(2) Uiso 0.337(2) d P 2
H21' H 0.3620(9) 0.3976(7) -0.0799(6) 0.096 Uiso 0.337(2) calc PR 2
N22' N 0.2138(6) 0.3847(5) -0.0134(4) 0.0558(14) Uiso 0.337(2) d P 2
N23 N 0.0937(2) 0.18984(14) -0.17833(12) 0.0539(5) Uani 1 d . .
C24 C 0.0049(3) 0.2189(2) -0.2358(2) 0.0669(7) Uani 1 d . .
H24 H -0.0514(3) 0.2689(2) -0.2174(2) 0.080 Uiso 1 calc R .
C25 C -0.0078(3) 0.1785(2) -0.3215(2) 0.0722(8) Uani 1 d . .
H25 H -0.0697(3) 0.2024(2) -0.3598(2) 0.087 Uiso 1 calc R .
C26 C 0.0712(3) 0.1034(2) -0.3490(2) 0.0745(8) Uani 1 d . .
H26 H 0.0634(3) 0.0742(2) -0.4062(2) 0.089 Uiso 1 calc R .
C27 C 0.1631(3) 0.0712(2) -0.2907(2) 0.0672(7) Uani 1 d . .
H27 H 0.2180(3) 0.0196(2) -0.3078(2) 0.081 Uiso 1 calc R .
C28 C 0.1728(2) 0.1163(2) -0.20652(14) 0.0528(5) Uani 1 d . .
C29 C 0.2691(2) 0.0881(2) -0.1408(2) 0.0558(6) Uani 1 d . .
H29 H 0.3299(2) 0.0401(2) -0.1556(2) 0.067 Uiso 1 calc R .
N30 N 0.2694(2) 0.12911(14) -0.06355(12) 0.0538(5) Uani 1 d . .
C31 C 0.3694(2) 0.1013(2) -0.0002(2) 0.0621(6) Uani 1 d . .
H31A H 0.4375(2) 0.0674(2) -0.0299(2) 0.075 Uiso 1 calc R .
H31B H 0.3320(2) 0.0534(2) 0.0347(2) 0.075 Uiso 1 calc R .
C32 C 0.4270(2) 0.1942(2) 0.0578(2) 0.0597(6) Uani 1 d . .
H32A H 0.3588(2) 0.2282(2) 0.0873(2) 0.072 Uiso 1 calc R .
H32B H 0.4646(2) 0.2420(2) 0.0228(2) 0.072 Uiso 1 calc R .
C33 C 0.5307(2) 0.1657(2) 0.1239(2) 0.0621(6) Uani 1 d . .
H33A H 0.6001(2) 0.1339(2) 0.0940(2) 0.075 Uiso 1 calc R .
H33B H 0.4936(2) 0.1154(2) 0.1568(2) 0.075 Uiso 1 calc R .
C34 C 0.5877(2) 0.2565(2) 0.1861(2) 0.0661(7) Uani 1 d . .
H34A H 0.6545(2) 0.2337(2) 0.2257(2) 0.079 Uiso 1 calc R .
H34B H 0.6269(2) 0.3067(2) 0.1542(2) 0.079 Uiso 1 calc R .
N35 N 0.4854(2) 0.30302(15) 0.23427(12) 0.0565(5) Uani 1 d . .
C36 C 0.4650(2) 0.3976(2) 0.2322(2) 0.0619(6) Uani 1 d . .
H36 H 0.5167(2) 0.4371(2) 0.2016(2) 0.074 Uiso 1 calc R .
C37 C 0.3603(2) 0.4439(2) 0.2777(2) 0.0626(6) Uani 1 d . .
C38 C 0.3394(3) 0.5478(2) 0.2832(2) 0.0809(9) Uani 1 d . .
H38 H 0.3914(3) 0.5916(2) 0.2566(2) 0.097 Uiso 1 calc R .
C39 C 0.2397(3) 0.5847(2) 0.3290(2) 0.0947(11) Uani 1 d . .
H39 H 0.2249(3) 0.6544(2) 0.3353(2) 0.114 Uiso 1 calc R .
C40 C 0.1630(3) 0.5187(3) 0.3652(2) 0.0958(11) Uani 1 d . .
H40 H 0.0941(3) 0.5425(3) 0.3953(2) 0.115 Uiso 1 calc R .
C41 C 0.1886(3) 0.4155(3) 0.3567(2) 0.0857(9) Uani 1 d . .
H41 H 0.1353(3) 0.3706(3) 0.3812(2) 0.103 Uiso 1 calc R .
N42 N 0.2871(2) 0.3779(2) 0.31465(14) 0.0661(6) Uani 1 d . .
Cl43 Cl 0.39373(6) 0.82833(5) 0.17924(4) 0.0707(2) Uani 1 d . .
O44 O 0.4869(3) 0.7546(2) 0.1738(2) 0.1270(10) Uani 1 d . .
O45 O 0.3029(2) 0.7985(2) 0.2342(2) 0.1114(8) Uani 1 d . .
O46 O 0.4537(2) 0.9255(2) 0.2130(2) 0.1049(8) Uani 1 d . .
O47 O 0.3344(3) 0.8358(3) 0.0963(2) 0.1369(11) Uani 1 d . .
Cl48 Cl 0.10878(8) 0.78741(6) 0.56603(5) 0.0837(2) Uani 1 d . .
O49 O 0.1991(7) 0.8048(5) 0.6405(4) 0.137(2) Uiso 0.50 d P .
O49' O 0.1212(7) 0.7727(5) 0.6509(5) 0.142(2) Uiso 0.50 d P .
O50 O 0.1441(5) 0.8739(4) 0.5261(4) 0.145(2) Uiso 0.65 d P .
O51 O 0.1594(6) 0.7134(5) 0.5096(4) 0.146(2) Uiso 0.55 d P .
O52 O -0.0237(7) 0.8119(6) 0.5740(5) 0.144(2) Uiso 0.50 d P .
O50' O 0.0452(10) 0.8787(8) 0.5528(6) 0.136(3) Uiso 0.35 d P .
O51' O 0.0665(8) 0.6868(7) 0.5297(5) 0.134(2) Uiso 0.40 d P .
O51" O 0.1963(10) 0.7935(8) 0.4987(6) 0.140(3) Uiso 0.35 d P .
O52' O -0.0208(18) 0.7349(14) 0.5331(12) 0.143(5) Uiso 0.20 d P .
N53 N 0.2440(3) 0.4504(3) 0.6672(2) 0.1028(10) Uani 1 d . .
O54 O 0.1750(4) 0.5187(3) 0.7908(2) 0.1510(13) Uani 1 d . .
C55 C 0.1902(5) 0.5259(4) 0.7155(3) 0.099(2) Uani 0.732(4) d P 1
H55 H 0.1644(5) 0.5841(4) 0.6913(3) 0.119 Uiso 0.732(4) calc PR 1
C56 C 0.2848(6) 0.3619(5) 0.7002(4) 0.126(2) Uiso 0.732(4) d P 1
H56A H 0.3656(24) 0.3430(21) 0.6783(25) 0.177 Uiso 0.732(4) calc PR 1
H56B H 0.2207(22) 0.3073(11) 0.6832(26) 0.177 Uiso 0.732(4) calc PR 1
H56C H 0.2960(45) 0.3741(12) 0.7620(5) 0.177 Uiso 0.732(4) calc PR 1
C57 C 0.2683(10) 0.4645(8) 0.5800(6) 0.194(4) Uiso 0.732(4) d P 1
H57A H 0.3420(47) 0.4266(48) 0.5639(18) 0.271 Uiso 0.732(4) calc PR 1
H57B H 0.2854(73) 0.5360(10) 0.5760(13) 0.271 Uiso 0.732(4) calc PR 1
H57C H 0.1936(30) 0.4402(54) 0.5418(9) 0.271 Uiso 0.732(4) calc PR 1
C55' C 0.2167(18) 0.4413(16) 0.7537(12) 0.130(6) Uiso 0.268(4) d P 2
H55' H 0.2294(18) 0.3818(16) 0.7796(12) 0.155 Uiso 0.268(4) calc PR 2
C56' C 0.2123(23) 0.5239(18) 0.6206(16) 0.169(8) Uiso 0.268(4) d P 2
H56D H 0.2888(34) 0.5516(95) 0.5993(98) 0.237 Uiso 0.268(4) calc PR 2
H56E H 0.1729(162) 0.5771(67) 0.6555(35) 0.237 Uiso 0.268(4) calc PR 2
H56F H 0.1521(138) 0.4969(36) 0.5730(68) 0.237 Uiso 0.268(4) calc PR 2
C57' C 0.2740(23) 0.3484(17) 0.6189(16) 0.169(8) Uiso 0.268(4) d P 2
H57D H 0.3656(31) 0.3459(56) 0.6138(100) 0.236 Uiso 0.268(4) calc PR 2
H57E H 0.2287(137) 0.3410(62) 0.5625(44) 0.236 Uiso 0.268(4) calc PR 2
H57F H 0.2465(156) 0.2937(18) 0.6499(60) 0.236 Uiso 0.268(4) calc PR 2

loop_
_atom_type_symbol
_atom_type_description
_atom_type_scat_dispersion_real
_atom_type_scat_dispersion_imag
_atom_type_scat_source
C C 0.0033 0.0016 'International Tables Vol C Tables 4.2.6.8 and 6.1.1.4'
H H 0.0000 0.0000 'International Tables Vol C Tables 4.2.6.8 and 6.1.1.4'
Cl Cl 0.1484 0.1585 'International Tables Vol C Tables 4.2.6.8 and 6.1.1.4'
Cu Cu 0.3201 1.2651 'International Tables Vol C Tables 4.2.6.8 and 6.1.1.4'
N N 0.0061 0.0033 'International Tables Vol C Tables 4.2.6.8 and 6.1.1.4'
O O 0.0106 0.0060 'International Tables Vol C Tables 4.2.6.8 and 6.1.1.4'

loop_
_geom_angle_atom_site_label_1
_geom_angle_atom_site_label_2
_geom_angle_atom_site_label_3
_geom_angle
_geom_angle_site_symmetry_1
_geom_angle_site_symmetry_3
_geom_angle_publ_flag
N35 Cu1 N10 139.55(8) . . ?
N35 Cu1 N3 125.17(8) . . ?
N10 Cu1 N3 81.51(9) . . ?
N35 Cu1 N42 80.78(8) . . ?
N10 Cu1 N42 120.17(9) . . ?
N3 Cu1 N42 111.85(9) . . ?
N15' Cu2 N30 136.9(2) . . ?
N30 Cu2 N15 127.91(10) . . ?
N15' Cu2 N23 129.0(2) . . ?
N30 Cu2 N23 81.64(7) . . ?
N15 Cu2 N23 125.77(9) . . ?
N30 Cu2 N22 124.08(10) . . ?
N15 Cu2 N22 80.96(12) . . ?
N23 Cu2 N22 122.65(10) . . ?
N15' Cu2 N22' 82.0(3) . . ?
N30 Cu2 N22' 113.1(2) . . ?
N23 Cu2 N22' 116.8(2) . . ?
C4 N3 C8 117.7(2) . . ?
C4 N3 Cu1 132.0(2) . . ?
C8 N3 Cu1 110.2(2) . . ?
N3 C4 C5 122.6(3) . . ?
C6 C5 C4 119.2(3) . . ?
C5 C6 C7 119.4(3) . . ?
C6 C7 C8 119.2(3) . . ?
N3 C8 C7 122.0(2) . . ?
N3 C8 C9 115.0(2) . . ?
C7 C8 C9 123.0(3) . . ?
N10 C9 C8 120.0(2) . . ?
C9 N10 C11 119.0(2) . . ?
C9 N10 Cu1 112.7(2) . . ?
C11 N10 Cu1 128.3(2) . . ?
N10 C11 C12 110.4(2) . . ?
C11 C12 C13 106.3(3) . . ?
C11 C12 C13' 126.8(4) . . ?
C14 C13 C12 108.6(3) . . ?
N15 C14 C13 108.3(3) . . ?
C16 N15 C14 120.2(3) . . ?
C16 N15 Cu2 112.6(3) . . ?
C14 N15 Cu2 126.9(2) . . ?
N15 C16 C17 120.4(3) . . ?
N22 C17 C18 121.1(3) . . ?
N22 C17 C16 115.1(3) . . ?
C18 C17 C16 123.7(3) . . ?
C17 C18 C19 117.9(4) . . ?
C20 C19 C18 123.4(4) . . ?
C19 C20 C21 112.4(4) . . ?
N22 C21 C20 126.1(4) . . ?
C21 N22 C17 118.9(3) . . ?
C21 N22 Cu2 130.2(3) . . ?
C17 N22 Cu2 110.9(2) . . ?
C14' C13' C12 122.0(6) . . ?
N15' C14' C13' 110.3(7) . . ?
C16' N15' C14' 118.3(6) . . ?
C16' N15' Cu2 114.8(5) . . ?
C14' N15' Cu2 126.8(5) . . ?
N15' C16' C17' 119.3(6) . . ?
N22' C17' C18' 127.5(7) . . ?
N22' C17' C16' 115.4(6) . . ?
C18' C17' C16' 117.0(7) . . ?
C19' C18' C17' 104.7(9) . . ?
C18' C19' C20' 134.3(10) . . ?
C21' C20' C19' 109.5(10) . . ?
N22' C21' C20' 122.7(10) . . ?
C21' N22' C17' 120.6(7) . . ?
C21' N22' Cu2 131.2(6) . . ?
C17' N22' Cu2 108.2(5) . . ?
C24 N23 C28 117.1(2) . . ?
C24 N23 Cu2 131.7(2) . . ?
C28 N23 Cu2 111.13(14) . . ?
N23 C24 C25 123.3(2) . . ?
C26 C25 C24 119.1(3) . . ?
C25 C26 C27 118.8(2) . . ?
C26 C27 C28 119.2(2) . . ?
N23 C28 C27 122.5(2) . . ?
N23 C28 C29 114.8(2) . . ?
C27 C28 C29 122.8(2) . . ?
N30 C29 C28 119.8(2) . . ?
C29 N30 C31 118.3(2) . . ?
C29 N30 Cu2 112.6(2) . . ?
C31 N30 Cu2 128.96(15) . . ?
N30 C31 C32 111.6(2) . . ?
C31 C32 C33 111.9(2) . . ?
C32 C33 C34 113.7(2) . . ?
N35 C34 C33 109.7(2) . . ?
C36 N35 C34 119.4(2) . . ?
C36 N35 Cu1 114.1(2) . . ?
C34 N35 Cu1 126.4(2) . . ?
N35 C36 C37 119.8(2) . . ?
N42 C37 C38 122.8(3) . . ?
N42 C37 C36 114.6(2) . . ?
C38 C37 C36 122.6(3) . . ?
C39 C38 C37 118.3(3) . . ?
C40 C39 C38 119.6(3) . . ?
C39 C40 C41 119.1(3) . . ?
N42 C41 C40 122.6(3) . . ?
C41 N42 C37 117.5(2) . . ?
C41 N42 Cu1 131.9(2) . . ?
C37 N42 Cu1 110.2(2) . . ?
O44 Cl43 O45 108.0(2) . . ?
O44 Cl43 O47 109.2(2) . . ?
O45 Cl43 O47 111.1(2) . . ?
O44 Cl43 O46 109.7(2) . . ?
O45 Cl43 O46 110.0(2) . . ?
O47 Cl43 O46 108.7(2) . . ?
O49' Cl48 O51 116.2(4) . . ?
O49' Cl48 O50 129.7(4) . . ?
O51 Cl48 O50 98.0(4) . . ?
O49' Cl48 O50' 111.8(5) . . ?
O51 Cl48 O50' 132.0(5) . . ?
O50 Cl48 O50' 47.5(4) . . ?
O49' Cl48 O51' 99.4(5) . . ?
O51 Cl48 O51' 45.9(4) . . ?
O50 Cl48 O51' 130.5(4) . . ?
O50' Cl48 O51' 126.1(5) . . ?
O49' Cl48 O49 38.9(4) . . ?
O51 Cl48 O49 106.7(4) . . ?
O50 Cl48 O49 98.3(4) . . ?
O50' Cl48 O49 110.1(5) . . ?
O51' Cl48 O49 121.4(5) . . ?
O49' Cl48 O52 89.5(4) . . ?
O51 Cl48 O52 129.1(4) . . ?
O50 Cl48 O52 96.6(4) . . ?
O50' Cl48 O52 50.1(5) . . ?
O51' Cl48 O52 89.2(5) . . ?
O49 Cl48 O52 119.0(4) . . ?
O49' Cl48 O51" 135.8(5) . . ?
O51 Cl48 O51" 47.5(5) . . ?
O50 Cl48 O51" 51.8(5) . . ?
O50' Cl48 O51" 95.9(6) . . ?
O51' Cl48 O51" 90.3(5) . . ?
O49 Cl48 O51" 100.1(5) . . ?
O52 Cl48 O51" 134.0(5) . . ?
O49' Cl48 O52' 103.7(8) . . ?
O51 Cl48 O52' 84.7(8) . . ?
O50 Cl48 O52' 115.8(8) . . ?
O50' Cl48 O52' 84.5(8) . . ?
O51' Cl48 O52' 44.8(7) . . ?
O49 Cl48 O52' 142.5(8) . . ?
O52 Cl48 O52' 45.3(7) . . ?
O51" Cl48 O52' 113.0(8) . . ?
O49' O49 Cl48 66.8(6) . . ?
O49 O49' Cl48 74.3(7) . . ?
O50' O50 O51" 126.1(9) . . ?
O50' O50 Cl48 66.5(6) . . ?
O51" O50 Cl48 65.9(6) . . ?
O51' O51 O51" 130.8(10) . . ?
O51' O51 Cl48 68.7(6) . . ?
O51" O51 Cl48 69.4(6) . . ?
O52' O52 O50' 114.4(13) . . ?
O52' O52 Cl48 71.1(10) . . ?
O50' O52 Cl48 64.3(6) . . ?
O50 O50' O52 129.7(10) . . ?
O50 O50' Cl48 66.0(6) . . ?
O52 O50' Cl48 65.6(6) . . ?
O51 O51' O52' 123.8(13) . . ?
O51 O51' Cl48 65.3(6) . . ?
O52' O51' Cl48 72.0(11) . . ?
O51 O51" O50 123.3(10) . . ?
O51 O51" Cl48 63.1(6) . . ?
O50 O51" Cl48 62.3(5) . . ?
O51' O52' O52 124.7(17) . . ?
O51' O52' Cl48 63.1(10) . . ?
O52 O52' Cl48 63.6(9) . . ?
C55 N53 C56 122.2(4) . . ?
C56' N53 C55' 127.8(14) . . ?
C55 N53 C57 118.9(5) . . ?
C56 N53 C57 118.8(5) . . ?
C56' N53 C57' 116.9(14) . . ?
C55' N53 C57' 112.3(13) . . ?
O54 C55 N53 120.5(5) . . ?
O54 C55' N53 114.0(15) . . ?

loop_
_geom_bond_atom_site_label_1
_geom_bond_atom_site_label_2
_geom_bond_distance
_geom_bond_site_symmetry_2
_geom_bond_publ_flag
Cu1 N35 1.988(2) . ?
Cu1 N10 2.002(2) . ?
Cu1 N3 2.069(2) . ?
Cu1 N42 2.105(2) . ?
Cu2 N15' 1.924(6) . ?
Cu2 N30 2.015(2) . ?
Cu2 N15 2.032(3) . ?
Cu2 N23 2.053(2) . ?
Cu2 N22 2.061(3) . ?
Cu2 N22' 2.107(6) . ?
N3 C4 1.333(4) . ?
N3 C8 1.346(3) . ?
C4 C5 1.385(5) . ?
C5 C6 1.349(5) . ?
C6 C7 1.369(4) . ?
C7 C8 1.382(4) . ?
C8 C9 1.452(4) . ?
C9 N10 1.268(3) . ?
N10 C11 1.463(3) . ?
C11 C12 1.489(4) . ?
C12 C13 1.545(5) . ?
C12 C13' 1.576(8) . ?
C13 C14 1.514(5) . ?
C14 N15 1.447(5) . ?
N15 C16 1.255(4) . ?
C16 C17 1.445(5) . ?
C17 N22 1.350(5) . ?
C17 C18 1.391(5) . ?
C18 C19 1.405(7) . ?
C19 C20 1.399(7) . ?
C20 C21 1.417(6) . ?
C21 N22 1.339(5) . ?
C13' C14' 1.527(12) . ?
C14' N15' 1.470(10) . ?
N15' C16' 1.296(9) . ?
C16' C17' 1.424(10) . ?
C17' N22' 1.365(9) . ?
C17' C18' 1.418(12) . ?
C18' C19' 1.330(15) . ?
C19' C20' 1.48(2) . ?
C20' C21' 1.376(14) . ?
C21' N22' 1.310(12) . ?
N23 C24 1.330(3) . ?
N23 C28 1.347(3) . ?
C24 C25 1.380(4) . ?
C25 C26 1.358(4) . ?
C26 C27 1.376(4) . ?
C27 C28 1.377(3) . ?
C28 C29 1.462(3) . ?
C29 N30 1.268(3) . ?
N30 C31 1.460(3) . ?
C31 C32 1.511(3) . ?
C32 C33 1.517(3) . ?
C33 C34 1.522(3) . ?
C34 N35 1.461(3) . ?
N35 C36 1.271(3) . ?
C36 C37 1.458(4) . ?
C37 N42 1.343(3) . ?
C37 C38 1.384(4) . ?
C38 C39 1.374(5) . ?
C39 C40 1.357(5) . ?
C40 C41 1.383(5) . ?
C41 N42 1.336(4) . ?
Cl43 O44 1.391(3) . ?
Cl43 O45 1.400(2) . ?
Cl43 O47 1.407(3) . ?
Cl43 O46 1.426(2) . ?
Cl48 O49' 1.362(7) . ?
Cl48 O51 1.384(7) . ?
Cl48 O50 1.409(6) . ?
Cl48 O50' 1.415(10) . ?
Cl48 O51' 1.419(8) . ?
Cl48 O49 1.427(7) . ?
Cl48 O52 1.432(7) . ?
Cl48 O51" 1.452(10) . ?
Cl48 O52' 1.51(2) . ?
O49 O49' 0.932(9) . ?
O50 O50' 1.138(11) . ?
O50 O51" 1.250(11) . ?
O51 O51' 1.094(10) . ?
O51 O51" 1.143(11) . ?
O52 O52' 1.14(2) . ?
O52 O50' 1.205(11) . ?
O51' O52' 1.12(2) . ?
N53 C56' 1.31(2) . ?
N53 C55 1.342(6) . ?
N53 C56 1.390(7) . ?
N53 C55' 1.42(2) . ?
N53 C57 1.441(10) . ?
N53 C57' 1.52(2) . ?
O54 C55 1.215(6) . ?
O54 C55' 1.22(2) . ?

loop_
_geom_torsion_atom_site_label_1
_geom_torsion_atom_site_label_2
_geom_torsion_atom_site_label_3
_geom_torsion_atom_site_label_4
_geom_torsion
_geom_torsion_site_symmetry_1
_geom_torsion_site_symmetry_2
_geom_torsion_site_symmetry_3
_geom_torsion_site_symmetry_4
_geom_torsion_publ_flag
N35 Cu1 N3 C4 29.9(3) . . . . ?
N10 Cu1 N3 C4 176.6(3) . . . . ?
N42 Cu1 N3 C4 -64.2(3) . . . . ?
N35 Cu1 N3 C8 -152.9(2) . . . . ?
N10 Cu1 N3 C8 -6.2(2) . . . . ?
N42 Cu1 N3 C8 113.0(2) . . . . ?
C8 N3 C4 C5 -1.8(5) . . . . ?
Cu1 N3 C4 C5 175.2(3) . . . . ?
N3 C4 C5 C6 0.3(6) . . . . ?
C4 C5 C6 C7 0.9(6) . . . . ?
C5 C6 C7 C8 -0.6(5) . . . . ?
C4 N3 C8 C7 2.0(4) . . . . ?
Cu1 N3 C8 C7 -175.6(2) . . . . ?
C4 N3 C8 C9 -176.7(3) . . . . ?
Cu1 N3 C8 C9 5.7(3) . . . . ?
C6 C7 C8 N3 -0.9(5) . . . . ?
C6 C7 C8 C9 177.7(3) . . . . ?
N3 C8 C9 N10 -1.0(4) . . . . ?
C7 C8 C9 N10 -179.7(3) . . . . ?
C8 C9 N10 C11 177.8(3) . . . . ?
C8 C9 N10 Cu1 -4.5(3) . . . . ?
N35 Cu1 N10 C9 142.1(2) . . . . ?
N3 Cu1 N10 C9 5.8(2) . . . . ?
N42 Cu1 N10 C9 -104.6(2) . . . . ?
N35 Cu1 N10 C11 -40.6(3) . . . . ?
N3 Cu1 N10 C11 -176.8(2) . . . . ?
N42 Cu1 N10 C11 72.8(2) . . . . ?
C9 N10 C11 C12 128.3(3) . . . . ?
Cu1 N10 C11 C12 -48.9(3) . . . . ?
N10 C11 C12 C13 173.3(3) . . . . ?
N10 C11 C12 C13' -178.9(4) . . . . ?
C11 C12 C13 C14 179.0(3) . . . . ?
C13' C12 C13 C14 15.9(9) . . . . ?
C12 C13 C14 N15 64.8(4) . . . . ?
C13 C14 N15 C16 -111.6(4) . . . . ?
C13 C14 N15 Cu2 61.3(4) . . . . ?
N15' Cu2 N15 C16 -13.5(9) . . . . ?
N30 Cu2 N15 C16 127.2(2) . . . . ?
N23 Cu2 N15 C16 -123.3(2) . . . . ?
N22 Cu2 N15 C16 0.7(2) . . . . ?
N22' Cu2 N15 C16 3.8(3) . . . . ?
N15' Cu2 N15 C14 173.2(11) . . . . ?
N30 Cu2 N15 C14 -46.1(3) . . . . ?
N23 Cu2 N15 C14 63.4(3) . . . . ?
N22 Cu2 N15 C14 -172.7(3) . . . . ?
N22' Cu2 N15 C14 -169.5(3) . . . . ?
C14 N15 C16 C17 173.8(3) . . . . ?
Cu2 N15 C16 C17 0.0(4) . . . . ?
N15 C16 C17 N22 -1.1(5) . . . . ?
N15 C16 C17 C18 178.5(4) . . . . ?
N22 C17 C18 C19 -1.9(6) . . . . ?
C16 C17 C18 C19 178.5(4) . . . . ?
C17 C18 C19 C20 -0.4(7) . . . . ?
C18 C19 C20 C21 2.3(7) . . . . ?
C19 C20 C21 N22 -2.3(7) . . . . ?
C20 C21 N22 C17 0.3(6) . . . . ?
C20 C21 N22 Cu2 -179.7(3) . . . . ?
C18 C17 N22 C21 2.0(5) . . . . ?
C16 C17 N22 C21 -178.4(3) . . . . ?
C18 C17 N22 Cu2 -178.1(3) . . . . ?
C16 C17 N22 Cu2 1.6(4) . . . . ?
N15' Cu2 N22 C21 -178.1(4) . . . . ?
N30 Cu2 N22 C21 48.7(4) . . . . ?
N15 Cu2 N22 C21 178.7(4) . . . . ?
N23 Cu2 N22 C21 -54.3(4) . . . . ?
N22' Cu2 N22 C21 12.7(8) . . . . ?
N15' Cu2 N22 C17 2.0(3) . . . . ?
N30 Cu2 N22 C17 -131.3(2) . . . . ?
N15 Cu2 N22 C17 -1.2(2) . . . . ?
N23 Cu2 N22 C17 125.7(2) . . . . ?
N22' Cu2 N22 C17 -167.2(10) . . . . ?
C11 C12 C13' C14' -168.2(6) . . . . ?
C13 C12 C13' C14' -147.7(15) . . . . ?
C12 C13' C14' N15' 58.5(9) . . . . ?
C13' C14' N15' C16' -116.9(7) . . . . ?
C13' C14' N15' Cu2 59.3(8) . . . . ?
N30 Cu2 N15' C16' 117.4(5) . . . . ?
N15 Cu2 N15' C16' 164.5(14) . . . . ?
N23 Cu2 N15' C16' -116.3(5) . . . . ?
N22 Cu2 N15' C16' -0.6(5) . . . . ?
N22' Cu2 N15' C16' 1.9(5) . . . . ?
N30 Cu2 N15' C14' -59.0(7) . . . . ?
N15 Cu2 N15' C14' -11.9(7) . . . . ?
N23 Cu2 N15' C14' 67.4(6) . . . . ?
N22 Cu2 N15' C14' -176.9(6) . . . . ?
N22' Cu2 N15' C14' -174.5(6) . . . . ?
C14' N15' C16' C17' 176.8(6) . . . . ?
Cu2 N15' C16' C17' 0.1(8) . . . . ?
N15' C16' C17' N22' -3.4(9) . . . . ?
N15' C16' C17' C18' 179.2(7) . . . . ?
N22' C17' C18' C19' 3.4(12) . . . . ?
C16' C17' C18' C19' -179.7(7) . . . . ?
C17' C18' C19' C20' -9.9(16) . . . . ?
C18' C19' C20' C21' 11.6(17) . . . . ?
C19' C20' C21' N22' -5.7(14) . . . . ?
C20' C21' N22' C17' 1.5(13) . . . . ?
C20' C21' N22' Cu2 179.7(7) . . . . ?
C18' C17' N22' C21' 0.0(12) . . . . ?
C16' C17' N22' C21' -176.9(7) . . . . ?
C18' C17' N22' Cu2 -178.5(7) . . . . ?
C16' C17' N22' Cu2 4.5(7) . . . . ?
N15' Cu2 N22' C21' 178.2(8) . . . . ?
N30 Cu2 N22' C21' 40.3(8) . . . . ?
N15 Cu2 N22' C21' 174.5(7) . . . . ?
N23 Cu2 N22' C21' -51.9(8) . . . . ?
N22 Cu2 N22' C21' -171.7(15) . . . . ?
N15' Cu2 N22' C17' -3.5(5) . . . . ?
N30 Cu2 N22' C17' -141.4(4) . . . . ?
N15 Cu2 N22' C17' -7.2(5) . . . . ?
N23 Cu2 N22' C17' 126.4(4) . . . . ?
N22 Cu2 N22' C17' 6.7(7) . . . . ?
N15' Cu2 N23 C24 32.7(3) . . . . ?
N30 Cu2 N23 C24 179.0(2) . . . . ?
N15 Cu2 N23 C24 47.7(3) . . . . ?
N22 Cu2 N23 C24 -55.7(3) . . . . ?
N22' Cu2 N23 C24 -69.3(3) . . . . ?
N15' Cu2 N23 C28 -146.0(3) . . . . ?
N30 Cu2 N23 C28 0.22(15) . . . . ?
N15 Cu2 N23 C28 -131.0(2) . . . . ?
N22 Cu2 N23 C28 125.6(2) . . . . ?
N22' Cu2 N23 C28 112.0(2) . . . . ?
C28 N23 C24 C25 -0.9(4) . . . . ?
Cu2 N23 C24 C25 -179.5(2) . . . . ?
N23 C24 C25 C26 1.8(4) . . . . ?
C24 C25 C26 C27 -1.1(4) . . . . ?
C25 C26 C27 C28 -0.4(4) . . . . ?
C24 N23 C28 C27 -0.7(3) . . . . ?
Cu2 N23 C28 C27 178.2(2) . . . . ?
C24 N23 C28 C29 179.5(2) . . . . ?
Cu2 N23 C28 C29 -1.5(2) . . . . ?
C26 C27 C28 N23 1.4(4) . . . . ?
C26 C27 C28 C29 -178.9(2) . . . . ?
N23 C28 C29 N30 2.9(3) . . . . ?
C27 C28 C29 N30 -176.8(2) . . . . ?
C28 C29 N30 C31 -178.2(2) . . . . ?
C28 C29 N30 Cu2 -2.6(3) . . . . ?
N15' Cu2 N30 C29 142.1(3) . . . . ?
N15 Cu2 N30 C29 130.7(2) . . . . ?
N23 Cu2 N30 C29 1.3(2) . . . . ?
N22 Cu2 N30 C29 -122.7(2) . . . . ?
N22' Cu2 N30 C29 -114.3(2) . . . . ?
N15' Cu2 N30 C31 -42.9(3) . . . . ?
N15 Cu2 N30 C31 -54.3(2) . . . . ?
N23 Cu2 N30 C31 176.3(2) . . . . ?
N22 Cu2 N30 C31 52.3(2) . . . . ?
N22' Cu2 N30 C31 60.7(3) . . . . ?
C29 N30 C31 C32 136.2(2) . . . . ?
Cu2 N30 C31 C32 -38.5(3) . . . . ?
N30 C31 C32 C33 179.8(2) . . . . ?
C31 C32 C33 C34 -177.7(2) . . . . ?
C32 C33 C34 N35 60.8(3) . . . . ?
C33 C34 N35 C36 -123.5(2) . . . . ?
C33 C34 N35 Cu1 55.1(3) . . . . ?
N10 Cu1 N35 C36 129.9(2) . . . . ?
N3 Cu1 N35 C36 -106.9(2) . . . . ?
N42 Cu1 N35 C36 3.4(2) . . . . ?
N10 Cu1 N35 C34 -48.8(2) . . . . ?
N3 Cu1 N35 C34 74.4(2) . . . . ?
N42 Cu1 N35 C34 -175.3(2) . . . . ?
C34 N35 C36 C37 177.9(2) . . . . ?
Cu1 N35 C36 C37 -0.9(3) . . . . ?
N35 C36 C37 N42 -4.2(3) . . . . ?
N35 C36 C37 C38 175.0(2) . . . . ?
N42 C37 C38 C39 0.4(4) . . . . ?
C36 C37 C38 C39 -178.7(3) . . . . ?
C37 C38 C39 C40 -1.8(5) . . . . ?
C38 C39 C40 C41 1.4(5) . . . . ?
C39 C40 C41 N42 0.5(5) . . . . ?
C40 C41 N42 C37 -1.9(4) . . . . ?
C40 C41 N42 Cu1 170.7(2) . . . . ?
C38 C37 N42 C41 1.4(4) . . . . ?
C36 C37 N42 C41 -179.3(2) . . . . ?
C38 C37 N42 Cu1 -172.7(2) . . . . ?
C36 C37 N42 Cu1 6.5(3) . . . . ?
N35 Cu1 N42 C41 -178.5(3) . . . . ?
N10 Cu1 N42 C41 38.6(3) . . . . ?
N3 Cu1 N42 C41 -54.2(3) . . . . ?
N35 Cu1 N42 C37 -5.5(2) . . . . ?
N10 Cu1 N42 C37 -148.4(2) . . . . ?
N3 Cu1 N42 C37 118.8(2) . . . . ?
O49' Cl48 O49 O49' 0.000(1) . . . . ?
O51 Cl48 O49 O49' -111.2(7) . . . . ?
O50 Cl48 O49 O49' 147.8(6) . . . . ?
O50' Cl48 O49 O49' 100.2(8) . . . . ?
O51' Cl48 O49 O49' -63.1(8) . . . . ?
O52 Cl48 O49 O49' 45.5(8) . . . . ?
O51" Cl48 O49 O49' -159.7(7) . . . . ?
O52' Cl48 O49 O49' -7.8(15) . . . . ?
Cl48 O49 O49' Cl48 0.0 . . . . ?
O51 Cl48 O49' O49 84.3(7) . . . . ?
O50 Cl48 O49' O49 -43.2(8) . . . . ?
O50' Cl48 O49' O49 -95.4(8) . . . . ?
O51' Cl48 O49' O49 129.5(7) . . . . ?
O49 Cl48 O49' O49 0.0 . . . . ?
O52 Cl48 O49' O49 -141.4(7) . . . . ?
O51" Cl48 O49' O49 29.3(10) . . . . ?
O52' Cl48 O49' O49 175.1(9) . . . . ?
O49' Cl48 O50 O50' -83.9(7) . . . . ?
O51 Cl48 O50 O50' 142.0(6) . . . . ?
O50' Cl48 O50 O50' 0.000(4) . . . . ?
O51' Cl48 O50 O50' 105.5(8) . . . . ?
O49 Cl48 O50 O50' -109.7(6) . . . . ?
O52 Cl48 O50 O50' 11.0(7) . . . . ?
O51" Cl48 O50 O50' 153.9(8) . . . . ?
O52' Cl48 O50 O50' 54.1(10) . . . . ?
O49' Cl48 O50 O51" 122.2(7) . . . . ?
O51 Cl48 O50 O51" -11.9(6) . . . . ?
O50' Cl48 O50 O51" -153.9(8) . . . . ?
O51' Cl48 O50 O51" -48.4(8) . . . . ?
O49 Cl48 O50 O51" 96.4(6) . . . . ?
O52 Cl48 O50 O51" -143.0(6) . . . . ?
O51" Cl48 O50 O51" 0.000(5) . . . . ?
O52' Cl48 O50 O51" -99.9(10) . . . . ?
O49' Cl48 O51 O51' 77.1(7) . . . . ?
O50 Cl48 O51 O51' -141.0(6) . . . . ?
O50' Cl48 O51 O51' -103.3(8) . . . . ?
O51' Cl48 O51 O51' 0.000(1) . . . . ?
O49 Cl48 O51 O51' 117.9(6) . . . . ?
O52 Cl48 O51 O51' -35.7(8) . . . . ?
O51" Cl48 O51 O51' -153.6(9) . . . . ?
O52' Cl48 O51 O51' -25.6(9) . . . . ?
O49' Cl48 O51 O51" -129.2(7) . . . . ?
O50 Cl48 O51 O51" 12.7(7) . . . . ?
O50' Cl48 O51 O51" 50.3(9) . . . . ?
O51' Cl48 O51 O51" 153.6(9) . . . . ?
O49 Cl48 O51 O51" -88.5(7) . . . . ?
O52 Cl48 O51 O51" 118.0(7) . . . . ?
O51" Cl48 O51 O51" 0.000(5) . . . . ?
O52' Cl48 O51 O51" 128.0(9) . . . . ?
O49' Cl48 O52 O52' -110.0(11) . . . . ?
O51 Cl48 O52 O52' 14.2(12) . . . . ?
O50 Cl48 O52 O52' 120.1(11) . . . . ?
O50' Cl48 O52 O52' 130.6(13) . . . . ?
O51' Cl48 O52 O52' -10.6(11) . . . . ?
O49 Cl48 O52 O52' -136.7(11) . . . . ?
O51" Cl48 O52 O52' 78.9(13) . . . . ?
O52' Cl48 O52 O52' 0.000(3) . . . . ?
O49' Cl48 O52 O50' 119.4(6) . . . . ?
O51 Cl48 O52 O50' -116.4(7) . . . . ?
O50 Cl48 O52 O50' -10.5(6) . . . . ?
O50' Cl48 O52 O50' 0.000(2) . . . . ?
O51' Cl48 O52 O50' -141.2(7) . . . . ?
O49 Cl48 O52 O50' 92.7(7) . . . . ?
O51" Cl48 O52 O50' -51.6(9) . . . . ?
O52' Cl48 O52 O50' -130.6(13) . . . . ?
O51" O50 O50' O52 12.8(18) . . . . ?
Cl48 O50 O50' O52 -16.9(10) . . . . ?
O51" O50 O50' Cl48 29.8(9) . . . . ?
Cl48 O50 O50' Cl48 0.000(3) . . . . ?
O52' O52 O50' O50 -35.1(19) . . . . ?
Cl48 O52 O50' O50 17.0(10) . . . . ?
O52' O52 O50' Cl48 -52.1(12) . . . . ?
Cl48 O52 O50' Cl48 0.000(2) . . . . ?
O49' Cl48 O50' O50 124.5(5) . . . . ?
O51 Cl48 O50' O50 -55.1(8) . . . . ?
O50 Cl48 O50' O50 0.000(4) . . . . ?
O51' Cl48 O50' O50 -115.0(7) . . . . ?
O49 Cl48 O50' O50 82.7(6) . . . . ?
O52 Cl48 O50' O50 -165.8(8) . . . . ?
O51" Cl48 O50' O50 -20.3(6) . . . . ?
O52' Cl48 O50' O50 -132.9(9) . . . . ?
O49' Cl48 O50' O52 -69.8(6) . . . . ?
O51 Cl48 O50' O52 110.7(7) . . . . ?
O50 Cl48 O50' O52 165.8(9) . . . . ?
O51' Cl48 O50' O52 50.8(8) . . . . ?
O49 Cl48 O50' O52 -111.5(6) . . . . ?
O52 Cl48 O50' O52 0.000(3) . . . . ?
O51" Cl48 O50' O52 145.4(6) . . . . ?
O52' Cl48 O50' O52 32.9(8) . . . . ?
O51" O51 O51' O52' 11.0(21) . . . . ?
Cl48 O51 O51' O52' 44.3(14) . . . . ?
O51" O51 O51' Cl48 -33.3(11) . . . . ?
Cl48 O51 O51' Cl48 0.000(1) . . . . ?
O49' Cl48 O51' O51 -117.6(6) . . . . ?
O51 Cl48 O51' O51 0.000(1) . . . . ?
O50 Cl48 O51' O51 55.1(8) . . . . ?
O50' Cl48 O51' O51 116.6(7) . . . . ?
O49 Cl48 O51' O51 -82.9(7) . . . . ?
O52 Cl48 O51' O51 153.1(6) . . . . ?
O51" Cl48 O51' O51 19.1(7) . . . . ?
O52' Cl48 O51' O51 142.4(13) . . . . ?
O49' Cl48 O51' O52' 100.1(11) . . . . ?
O51 Cl48 O51' O52' -142.4(13) . . . . ?
O50 Cl48 O51' O52' -87.3(12) . . . . ?
O50' Cl48 O51' O52' -25.8(13) . . . . ?
O49 Cl48 O51' O52' 134.7(11) . . . . ?
O52 Cl48 O51' O52' 10.7(11) . . . . ?
O51" Cl48 O51' O52' -123.2(12) . . . . ?
O52' Cl48 O51' O52' 0.000(3) . . . . ?
O51' O51 O51" O50 16.1(18) . . . . ?
Cl48 O51 O51" O50 -17.1(9) . . . . ?
O51' O51 O51" Cl48 33.1(11) . . . . ?
Cl48 O51 O51" Cl48 0.000(4) . . . . ?
O50' O50 O51" O51 -12.7(16) . . . . ?
Cl48 O50 O51" O51 17.2(9) . . . . ?
O50' O50 O51" Cl48 -29.9(9) . . . . ?
Cl48 O50 O51" Cl48 0.000(5) . . . . ?
O49' Cl48 O51" O51 85.2(8) . . . . ?
O51 Cl48 O51" O51 0.000(5) . . . . ?
O50 Cl48 O51" O51 -163.9(8) . . . . ?
O50' Cl48 O51" O51 -144.9(6) . . . . ?
O51' Cl48 O51" O51 -18.6(6) . . . . ?
O49 Cl48 O51" O51 103.4(6) . . . . ?
O52 Cl48 O51" O51 -107.7(7) . . . . ?
O52' Cl48 O51" O51 -58.4(10) . . . . ?
O49' Cl48 O51" O50 -110.8(7) . . . . ?
O51 Cl48 O51" O50 163.9(8) . . . . ?
O50 Cl48 O51" O50 0.000(5) . . . . ?
O50' Cl48 O51" O50 19.0(6) . . . . ?
O51' Cl48 O51" O50 145.3(5) . . . . ?
O49 Cl48 O51" O50 -92.6(5) . . . . ?
O52 Cl48 O51" O50 56.2(8) . . . . ?
O52' Cl48 O51" O50 105.5(9) . . . . ?
O51 O51' O52' O52 -58.5(26) . . . . ?
Cl48 O51' O52' O52 -16.6(18) . . . . ?
O51 O51' O52' Cl48 -41.9(12) . . . . ?
Cl48 O51' O52' Cl48 0.000(3) . . . . ?
O50' O52 O52' O51' 65.2(24) . . . . ?
Cl48 O52 O52' O51' 16.5(17) . . . . ?
O50' O52 O52' Cl48 48.7(10) . . . . ?
Cl48 O52 O52' Cl48 0.000(3) . . . . ?
O49' Cl48 O52' O51' -89.6(10) . . . . ?
O51 Cl48 O52' O51' 26.2(9) . . . . ?
O50 Cl48 O52' O51' 122.5(8) . . . . ?
O50' Cl48 O52' O51' 159.3(10) . . . . ?
O51' Cl48 O52' O51' 0.000(3) . . . . ?
O49 Cl48 O52' O51' -84.6(14) . . . . ?
O52 Cl48 O52' O51' -164.8(16) . . . . ?
O51" Cl48 O52' O51' 65.3(11) . . . . ?
O49' Cl48 O52' O52 75.3(10) . . . . ?
O51 Cl48 O52' O52 -169.0(10) . . . . ?
O50 Cl48 O52' O52 -72.7(10) . . . . ?
O50' Cl48 O52' O52 -35.8(9) . . . . ?
O51' Cl48 O52' O52 164.8(16) . . . . ?
O49 Cl48 O52' O52 80.3(14) . . . . ?
O52 Cl48 O52' O52 0.000(4) . . . . ?
O51" Cl48 O52' O52 -129.9(9) . . . . ?
C55' O54 C55 N53 -4.8(10) . . . . ?
C56' N53 C55 O54 178.7(12) . . . . ?
C56 N53 C55 O54 -0.2(8) . . . . ?
C55' N53 C55 O54 4.4(9) . . . . ?
C57 N53 C55 O54 -176.0(6) . . . . ?
C57' N53 C55 O54 59.6(37) . . . . ?
C55 O54 C55' N53 4.2(9) . . . . ?
C56' N53 C55' O54 -11.0(23) . . . . ?
C55 N53 C55' O54 -4.2(9) . . . . ?
C56 N53 C55' O54 171.5(16) . . . . ?
C57 N53 C55' O54 -11.6(180) . . . . ?
C57' N53 C55' O54 -170.5(14) . . . . ?
